data_1555644
loop_
_publ_author_name
'Aikawa, Kohsuke'
'Serizawa, Hiroki'
'Ishii, Koki'
'Mikami, Koichi'

_publ_section_title
;
 Palladium-Catalyzed Negishi Cross-Coupling Reaction of Aryl Halides with
 (Difluoromethyl)zinc Reagent.
;
_journal_issue 15
_journal_name_full 'Organic letters'
_journal_page_first 3690
_journal_page_last 3693
_journal_paper_doi 10.1021/acs.orglett.6b01734
_journal_volume 18
_journal_year 2016
_chemical_formula_sum 'C20 H24 F4 N2 O2 Zn'
_chemical_formula_weight 465.78
_space_group_crystal_system monoclinic
_space_group_IT_number 14
_space_group_name_Hall '-P 2yn'
_space_group_name_H-M_alt 'P 1 21/n 1'
_atom_sites_solution_hydrogens mixed
_audit_creation_method SHELXL-2014/7
_cell_angle_alpha 90
_cell_angle_beta 93.541(2)
_cell_angle_gamma 90
_cell_formula_units_Z 4
_cell_length_a 14.4380(5)
_cell_length_b 8.4217(3)
_cell_length_c 17.3621(6)
_cell_measurement_reflns_used 9993
_cell_measurement_temperature 90
_cell_measurement_theta_max 72.18
_cell_measurement_theta_min 4.11
_cell_volume 2107.07(13)
_computing_cell_refinement 'APEX3 v2015.9 (Bruker AXS)'
_computing_data_collection 'Bruker Instrument Service V4.2.9 (Bruker AXS Inc., 2015)'
_computing_data_reduction 'SAINT V8.35A (Bruker AXS'
_computing_molecular_graphics 'XSHELL V6.3.1 (Bruker AXS Inc., 2004)'
_computing_publication_material 'Generate Report V2014.1 (Bruker AXS Inc., 2014)'
_computing_structure_refinement 'SHELXL-2014 (Sheldrick, 2014)'
_computing_structure_solution 'SHELXT (Sheldrick, 2013)'
_diffrn_ambient_temperature 90
_diffrn_detector_area_resol_mean 10.4167
_diffrn_measured_fraction_theta_full 0.999
_diffrn_measured_fraction_theta_max 0.995
_diffrn_measurement_device_type 'Bruker D8 goniometer'
_diffrn_measurement_method 'phi and omega scans'
_diffrn_radiation_monochromator 'multilayered conforcal mirror'
_diffrn_radiation_type CuK\a
_diffrn_radiation_wavelength 1.54178
_diffrn_reflns_av_R_equivalents 0.0359
_diffrn_reflns_av_unetI/netI 0.0325
_diffrn_reflns_Laue_measured_fraction_full 0.999
_diffrn_reflns_Laue_measured_fraction_max 0.995
_diffrn_reflns_limit_h_max 17
_diffrn_reflns_limit_h_min -17
_diffrn_reflns_limit_k_max 10
_diffrn_reflns_limit_k_min -10
_diffrn_reflns_limit_l_max 21
_diffrn_reflns_limit_l_min -21
_diffrn_reflns_number 15984
_diffrn_reflns_point_group_measured_fraction_full 0.999
_diffrn_reflns_point_group_measured_fraction_max 0.995
_diffrn_reflns_theta_full 66.500
_diffrn_reflns_theta_max 72.106
_diffrn_reflns_theta_min 4.109
_diffrn_source 'rotating anode'
_diffrn_source_type 'Bruker Turbo X-ray Source'
_exptl_absorpt_coefficient_mu 2.098
_exptl_absorpt_correction_T_max 0.884
_exptl_absorpt_correction_T_min 0.816
_exptl_absorpt_correction_type multi-scan
_exptl_absorpt_process_details
;
SADABS Sheldrick 1996
;
_exptl_crystal_colour colorless
_exptl_crystal_density_diffrn 1.468
_exptl_crystal_description block
_exptl_crystal_F_000 960
_exptl_crystal_size_max 0.100
_exptl_crystal_size_mid 0.060
_exptl_crystal_size_min 0.060
_refine_diff_density_max 0.389
_refine_diff_density_min -0.305
_refine_diff_density_rms 0.058
_refine_ls_extinction_method none
_refine_ls_goodness_of_fit_ref 1.039
_refine_ls_hydrogen_treatment mixed
_refine_ls_matrix_type full
_refine_ls_number_parameters 272
_refine_ls_number_reflns 4139
_refine_ls_number_restraints 0
_refine_ls_restrained_S_all 1.039
_refine_ls_R_factor_all 0.0390
_refine_ls_R_factor_gt 0.0306
_refine_ls_shift/su_max 0.000
_refine_ls_shift/su_mean 0.000
_refine_ls_structure_factor_coef Fsqd
_refine_ls_weighting_details 'w=1/[\s^2^(Fo^2^)+(0.0313P)^2^+1.6825P] where P=(Fo^2^+2Fc^2^)/3'
_refine_ls_weighting_scheme calc
_refine_ls_wR_factor_gt 0.0722
_refine_ls_wR_factor_ref 0.0759
_reflns_Friedel_coverage 0.000
_reflns_number_gt 3585
_reflns_number_total 4139
_reflns_threshold_expression 'I > 2\s(I)'
_cod_data_source_file ol6b01734_si_002.cif
_cod_data_source_block fhc1_p21n_a
_cod_original_sg_symbol_H-M 'P 21/n'
_cod_database_code 1555644
_shelx_shelxl_version_number 2014/7
_shelx_space_group_comment
;
The symmetry employed for this shelxl refinement is uniquely defined
by the following loop, which should always be used as a source of
symmetry information in preference to the above space-group names.
They are only intended as comments.
;
_shelx_estimated_absorpt_t_min 0.818
_shelx_estimated_absorpt_t_max 0.884

loop_
_space_group_symop_operation_xyz
'x, y, z'
'-x+1/2, y+1/2, -z+1/2'
'-x, -y, -z'
'x-1/2, -y-1/2, z-1/2'

loop_
_atom_site_label
_atom_site_type_symbol
_atom_site_fract_x
_atom_site_fract_y
_atom_site_fract_z
_atom_site_U_iso_or_equiv
_atom_site_adp_type
_atom_site_occupancy
_atom_site_site_symmetry_order
_atom_site_calc_flag
_atom_site_refinement_flags_posn
_atom_site_refinement_flags_adp
C00A C 0.46169(12) 0.9404(2) 0.20747(11) 0.0141(4) Uani 1 1 d . .
H00A H 0.4251 1.0251 0.2253 0.017 Uiso 1 1 calc R U
C00B C 0.53929(12) 0.8154(2) 0.10465(10) 0.0138(4) Uani 1 1 d . .
C00C C 0.22316(13) 0.1250(2) 0.64704(10) 0.0132(4) Uani 1 1 d . .
C00D C 0.30097(13) 0.0672(2) 0.61317(11) 0.0158(4) Uani 1 1 d . .
H00D H 0.3439 0.0004 0.6413 0.019 Uiso 1 1 calc R U
C00E C 0.48706(12) 0.9403(2) 0.13166(11) 0.0146(4) Uani 1 1 d . .
H00E H 0.4688 1.0255 0.0982 0.018 Uiso 1 1 calc R U
C00F C 0.31481(13) 0.1091(2) 0.53697(11) 0.0160(4) Uani 1 1 d . .
H00F H 0.3682 0.0703 0.5137 0.019 Uiso 1 1 calc R U
C00G C 0.48907(12) 0.8180(2) 0.25789(10) 0.0139(4) Uani 1 1 d . .
C00H C 0.28582(13) 0.5517(2) 0.43470(11) 0.0159(4) Uani 1 1 d . .
H00B H 0.2660 0.5472 0.4882 0.019 Uiso 1 1 calc R U
H00C H 0.2298 0.5639 0.3993 0.019 Uiso 1 1 calc R U
C00I C 0.25325(13) 0.2056(2) 0.49417(11) 0.0153(4) Uani 1 1 d . .
C00J C 0.33632(14) 0.4230(2) 0.21604(11) 0.0177(4) Uani 1 1 d . .
H00J H 0.3627 0.4938 0.1766 0.021 Uiso 1 1 calc R U
C00K C 0.17417(13) 0.2590(2) 0.52907(11) 0.0159(4) Uani 1 1 d . .
H00K H 0.1303 0.3234 0.5006 0.019 Uiso 1 1 calc R U
C00L C 0.35039(14) 0.6916(2) 0.42584(10) 0.0174(4) Uani 1 1 d . .
H00G H 0.3170 0.7917 0.4353 0.021 Uiso 1 1 calc R U
H00H H 0.4037 0.6836 0.4643 0.021 Uiso 1 1 calc R U
C00M C 0.45950(13) 0.8127(2) 0.33965(11) 0.0160(4) Uani 1 1 d . .
H00I H 0.5133 0.7846 0.3751 0.019 Uiso 1 1 calc R U
H00L H 0.4371 0.9188 0.3545 0.019 Uiso 1 1 calc R U
C00N C 0.54302(13) 0.6969(2) 0.23026(11) 0.0176(4) Uani 1 1 d . .
H00N H 0.5638 0.6143 0.2643 0.021 Uiso 1 1 calc R U
C00O C 0.27552(14) 0.2592(2) 0.41443(11) 0.0178(4) Uani 1 1 d . .
H00M H 0.3077 0.1723 0.3885 0.021 Uiso 1 1 calc R U
H00O H 0.2169 0.2819 0.3837 0.021 Uiso 1 1 calc R U
C00P C 0.15916(13) 0.2191(2) 0.60461(11) 0.0157(4) Uani 1 1 d . .
H00P H 0.1051 0.2559 0.6276 0.019 Uiso 1 1 calc R U
C00Q C 0.56746(13) 0.6930(2) 0.15418(12) 0.0185(4) Uani 1 1 d . .
H00Q H 0.6031 0.6073 0.1362 0.022 Uiso 1 1 calc R U
C00R C 0.26406(14) -0.0047(3) 0.76729(11) 0.0211(4) Uani 1 1 d . .
H00R H 0.2674 -0.1089 0.7425 0.032 Uiso 1 1 calc R U
H00S H 0.2410 -0.0172 0.8189 0.032 Uiso 1 1 calc R U
H00T H 0.3260 0.0433 0.7717 0.032 Uiso 1 1 calc R U
C00S C 0.53576(14) 0.3634(3) 0.35861(12) 0.0218(4) Uani 1 1 d . .
H00U H 0.5744 0.3328 0.3151 0.026 Uiso 1 1 calc R U
C00T C 0.60629(16) 0.6894(3) -0.00173(12) 0.0259(5) Uani 1 1 d . .
H00V H 0.6668 0.6755 0.0262 0.039 Uiso 1 1 calc R U
H00W H 0.6151 0.7068 -0.0566 0.039 Uiso 1 1 calc R U
H00$ H 0.5686 0.5940 0.0043 0.039 Uiso 1 1 calc R U
F1 F 0.58388(9) 0.47087(17) 0.40830(8) 0.0341(3) Uani 1 1 d . .
F002 F 0.52058(9) 0.23112(16) 0.40614(7) 0.0292(3) Uani 1 1 d . .
F003 F 0.33383(9) 0.26869(15) 0.18781(7) 0.0291(3) Uani 1 1 d . .
F004 F 0.24322(8) 0.46267(17) 0.22215(7) 0.0299(3) Uani 1 1 d . .
H1 H 0.3761(17) 0.386(3) 0.4546(14) 0.023(6) Uiso 1 1 d . .
H2 H 0.3386(16) 0.724(3) 0.3167(14) 0.016(6) Uiso 1 1 d . .
N008 N 0.38443(11) 0.69360(19) 0.34683(9) 0.0132(3) Uani 1 1 d . .
N009 N 0.33514(11) 0.40373(19) 0.41640(9) 0.0148(3) Uani 1 1 d . .
O006 O 0.20235(9) 0.09586(16) 0.72174(7) 0.0168(3) Uani 1 1 d . .
O007 O 0.56022(9) 0.82317(17) 0.02867(7) 0.0185(3) Uani 1 1 d . .
Zn01 Zn 0.41146(2) 0.45183(3) 0.31767(2) 0.01388(8) Uani 1 1 d . .

loop_
_atom_site_aniso_label
_atom_site_aniso_U_11
_atom_site_aniso_U_22
_atom_site_aniso_U_33
_atom_site_aniso_U_23
_atom_site_aniso_U_13
_atom_site_aniso_U_12
C00A 0.0125(8) 0.0127(9) 0.0170(9) 0.0007(7) -0.0003(7) -0.0003(7)
C00B 0.0114(8) 0.0178(10) 0.0123(8) 0.0038(7) 0.0014(7) -0.0010(7)
C00C 0.0154(9) 0.0100(9) 0.0139(8) 0.0011(7) -0.0003(7) -0.0044(7)
C00D 0.0156(9) 0.0118(9) 0.0199(9) 0.0030(7) -0.0012(7) -0.0009(7)
C00E 0.0128(8) 0.0145(9) 0.0162(9) 0.0055(7) -0.0017(7) -0.0005(7)
C00F 0.0158(9) 0.0137(9) 0.0188(9) -0.0015(7) 0.0036(7) -0.0030(7)
C00G 0.0115(8) 0.0153(9) 0.0149(9) 0.0027(7) 0.0012(7) -0.0045(7)
C00H 0.0174(9) 0.0170(9) 0.0138(8) 0.0014(7) 0.0040(7) -0.0006(8)
C00I 0.0182(9) 0.0126(9) 0.0148(9) -0.0010(7) -0.0008(7) -0.0060(7)
C00J 0.0217(10) 0.0187(10) 0.0126(9) -0.0017(7) 0.0010(7) 0.0063(8)
C00K 0.0151(9) 0.0134(9) 0.0188(9) 0.0031(7) -0.0013(7) -0.0007(7)
C00L 0.0220(10) 0.0197(10) 0.0109(8) -0.0010(7) 0.0057(7) -0.0037(8)
C00M 0.0163(9) 0.0169(10) 0.0150(9) 0.0007(7) 0.0010(7) -0.0049(8)
C00N 0.0165(9) 0.0178(10) 0.0187(9) 0.0094(8) 0.0030(7) 0.0015(7)
C00O 0.0223(10) 0.0171(10) 0.0139(9) -0.0004(7) 0.0012(7) -0.0049(8)
C00P 0.0147(9) 0.0135(9) 0.0191(9) 0.0012(7) 0.0019(7) -0.0003(7)
C00Q 0.0181(9) 0.0157(10) 0.0224(10) 0.0053(8) 0.0070(8) 0.0037(8)
C00R 0.0235(10) 0.0217(10) 0.0175(9) 0.0082(8) -0.0026(8) -0.0015(8)
C00S 0.0211(10) 0.0256(11) 0.0190(10) 0.0086(8) 0.0035(8) 0.0033(8)
C00T 0.0343(12) 0.0240(11) 0.0210(10) 0.0024(9) 0.0134(9) 0.0063(9)
F1 0.0312(7) 0.0364(8) 0.0328(7) 0.0114(6) -0.0140(6) -0.0079(6)
F002 0.0305(7) 0.0263(7) 0.0303(7) 0.0131(5) -0.0018(5) 0.0023(5)
F003 0.0386(7) 0.0212(6) 0.0264(6) -0.0090(5) -0.0066(5) 0.0024(5)
F004 0.0195(6) 0.0372(8) 0.0323(7) -0.0063(6) -0.0047(5) 0.0050(6)
N008 0.0130(7) 0.0165(8) 0.0103(7) 0.0030(6) 0.0012(6) -0.0012(6)
N009 0.0161(8) 0.0158(8) 0.0124(7) 0.0023(6) 0.0005(6) -0.0012(6)
O006 0.0205(7) 0.0163(7) 0.0136(6) 0.0042(5) 0.0016(5) 0.0006(5)
O007 0.0211(7) 0.0218(7) 0.0130(6) 0.0047(5) 0.0053(5) 0.0047(6)
Zn01 0.01477(13) 0.01634(14) 0.01048(13) 0.00100(10) 0.00045(9) 0.00007(10)

loop_
_atom_type_symbol
_atom_type_description
_atom_type_scat_dispersion_real
_atom_type_scat_dispersion_imag
_atom_type_scat_source
C C 0.0181 0.0091 'International Tables Vol C Tables 4.2.6.8 and 6.1.1.4'
H H 0.0000 0.0000 'International Tables Vol C Tables 4.2.6.8 and 6.1.1.4'
N N 0.0311 0.0180 'International Tables Vol C Tables 4.2.6.8 and 6.1.1.4'
O O 0.0492 0.0322 'International Tables Vol C Tables 4.2.6.8 and 6.1.1.4'
F F 0.0727 0.0534 'International Tables Vol C Tables 4.2.6.8 and 6.1.1.4'
Zn Zn -1.5491 0.6778 'International Tables Vol C Tables 4.2.6.8 and 6.1.1.4'

loop_
_geom_angle_atom_site_label_1
_geom_angle_atom_site_label_2
_geom_angle_atom_site_label_3
_geom_angle
C00E C00A C00G 120.95(18)
C00E C00A H00A 119.5
C00G C00A H00A 119.5
O007 C00B C00Q 123.88(17)
O007 C00B C00E 116.33(16)
C00Q C00B C00E 119.79(17)
O006 C00C C00D 124.64(17)
O006 C00C C00P 115.15(16)
C00D C00C C00P 120.21(17)
C00C C00D C00F 118.68(17)
C00C C00D H00D 120.7
C00F C00D H00D 120.7
C00A C00E C00B 119.98(17)
C00A C00E H00E 120.0
C00B C00E H00E 120.0
C00I C00F C00D 122.15(18)
C00I C00F H00F 118.9
C00D C00F H00F 118.9
C00N C00G C00A 118.05(17)
C00N C00G C00M 120.11(17)
C00A C00G C00M 121.81(17)
N009 C00H C00L 109.00(15)
N009 C00H H00B 109.9
C00L C00H H00B 109.9
N009 C00H H00C 109.9
C00L C00H H00C 109.9
H00B C00H H00C 108.3
C00F C00I C00K 118.01(17)
C00F C00I C00O 120.09(17)
C00K C00I C00O 121.77(17)
F003 C00J F004 104.28(15)
F003 C00J Zn01 114.81(12)
F004 C00J Zn01 111.80(12)
F003 C00J H00J 108.6
F004 C00J H00J 108.6
Zn01 C00J H00J 108.6
C00P C00K C00I 120.79(18)
C00P C00K H00K 119.6
C00I C00K H00K 119.6
N008 C00L C00H 110.07(15)
N008 C00L H00G 109.6
C00H C00L H00G 109.6
N008 C00L H00H 109.6
C00H C00L H00H 109.6
H00G C00L H00H 108.2
N008 C00M C00G 110.42(15)
N008 C00M H00I 109.6
C00G C00M H00I 109.6
N008 C00M H00L 109.6
C00G C00M H00L 109.6
H00I C00M H00L 108.1
C00G C00N C00Q 121.85(18)
C00G C00N H00N 119.1
C00Q C00N H00N 119.1
N009 C00O C00I 112.27(15)
N009 C00O H00M 109.2
C00I C00O H00M 109.2
N009 C00O H00O 109.2
C00I C00O H00O 109.2
H00M C00O H00O 107.9
C00K C00P C00C 120.12(18)
C00K C00P H00P 119.9
C00C C00P H00P 119.9
C00B C00Q C00N 119.35(18)
C00B C00Q H00Q 120.3
C00N C00Q H00Q 120.3
O006 C00R H00R 109.5
O006 C00R H00S 109.5
H00R C00R H00S 109.5
O006 C00R H00T 109.5
H00R C00R H00T 109.5
H00S C00R H00T 109.5
F1 C00S F002 103.79(15)
F1 C00S Zn01 111.84(14)
F002 C00S Zn01 109.16(13)
F1 C00S H00U 110.6
F002 C00S H00U 110.6
Zn01 C00S H00U 110.6
O007 C00T H00V 109.5
O007 C00T H00W 109.5
H00V C00T H00W 109.5
O007 C00T H00$ 109.5
H00V C00T H00$ 109.5
H00W C00T H00$ 109.5
C00L N008 C00M 111.69(14)
C00L N008 Zn01 106.45(12)
C00M N008 Zn01 118.51(12)
C00L N008 H2 106.3(15)
C00M N008 H2 106.6(16)
Zn01 N008 H2 106.6(16)
C00H N009 C00O 114.07(15)
C00H N009 Zn01 106.98(11)
C00O N009 Zn01 117.58(12)
C00H N009 H1 107.0(16)
C00O N009 H1 103.9(17)
Zn01 N009 H1 106.5(16)
C00C O006 C00R 117.58(15)
C00B O007 C00T 116.96(15)
C00J Zn01 C00S 132.42(8)
C00J Zn01 N009 113.66(7)
C00S Zn01 N009 97.95(7)
C00J Zn01 N008 102.95(7)
C00S Zn01 N008 115.86(8)
N009 Zn01 N008 83.09(6)

loop_
_geom_bond_atom_site_label_1
_geom_bond_atom_site_label_2
_geom_bond_distance
C00A C00E 1.388(3)
C00A C00G 1.394(3)
C00A H00A 0.9500
C00B O007 1.373(2)
C00B C00Q 1.387(3)
C00B C00E 1.393(3)
C00C O006 1.371(2)
C00C C00D 1.388(3)
C00C C00P 1.393(3)
C00D C00F 1.396(3)
C00D H00D 0.9500
C00E H00E 0.9500
C00F C00I 1.386(3)
C00F H00F 0.9500
C00G C00N 1.387(3)
C00G C00M 1.508(3)
C00H N009 1.479(3)
C00H C00L 1.516(3)
C00H H00B 0.9900
C00H H00C 0.9900
C00I C00K 1.400(3)
C00I C00O 1.510(3)
C00J F003 1.389(2)
C00J F004 1.395(2)
C00J Zn01 2.0280(19)
C00J H00J 1.0000
C00K C00P 1.384(3)
C00K H00K 0.9500
C00L N008 1.486(2)
C00L H00G 0.9900
C00L H00H 0.9900
C00M N008 1.488(2)
C00M H00I 0.9900
C00M H00L 0.9900
C00N C00Q 1.388(3)
C00N H00N 0.9500
C00O N009 1.490(2)
C00O H00M 0.9900
C00O H00O 0.9900
C00P H00P 0.9500
C00Q H00Q 0.9500
C00R O006 1.431(2)
C00R H00R 0.9800
C00R H00S 0.9800
C00R H00T 0.9800
C00S F1 1.404(3)
C00S F002 1.412(2)
C00S Zn01 2.030(2)
C00S H00U 1.0000
C00T O007 1.426(2)
C00T H00V 0.9800
C00T H00W 0.9800
C00T H00$ 0.9800
N008 Zn01 2.1398(17)
N008 H2 0.86(2)
N009 Zn01 2.1331(16)
N009 H1 0.87(3)
